data_4301809
loop_
_publ_author_name
'Kyra Lunstroot'
'Peter Nockemann'
'Kristof Van Hecke'
'Luc Van Meervelt'
'Christiane G\"orller-Walrand'
'Koen Binnemans'
'Kris Driesen'

_publ_section_title
;
Visible and Near-Infrared Emission by Samarium(III)-Containing Ionic Liquid
Mixtures
;
_journal_name_full 'Inorganic Chemistry'
_journal_page_first 3018
_journal_page_last 3026
_journal_paper_doi 10.1021/ic8020782
_journal_volume 48
_journal_year 2009
_chemical_formula_moiety 'C32 H16 F12 O8 S4 Sm, C10 H19 N2'
_chemical_formula_sum 'C42 H35 F12 N2 O8 S4 Sm'
_chemical_formula_weight 1202.36
_chemical_name_systematic
; 
 ? 
;
_space_group_IT_number 14
_symmetry_cell_setting monoclinic
_symmetry_space_group_name_Hall '-P 2ybc'
_symmetry_space_group_name_H-M 'P 1 21/c 1'
_atom_sites_solution_hydrogens geom
_atom_sites_solution_primary direct
_atom_sites_solution_secondary difmap
_audit_creation_method SHELXL-97
_cell_angle_alpha 90.00
_cell_angle_beta 97.381(9)
_cell_angle_gamma 90.00
_cell_formula_units_Z 4
_cell_length_a 12.468(2)
_cell_length_b 18.768(3)
_cell_length_c 20.616(3)
_cell_measurement_temperature 100(2)
_cell_volume 4784.2(13)
_computing_cell_refinement 'Bruker SMART'
_computing_data_collection 'Bruker SMART'
_computing_data_reduction 'Bruker SAINT'
_computing_publication_material Platon
_computing_structure_refinement 'SHELXL-97 (Sheldrick, 1997)'
_computing_structure_solution 'SHELXS-97 (Sheldrick, 1990)'
_diffrn_ambient_temperature 100(2)
_diffrn_measured_fraction_theta_full .996
_diffrn_measured_fraction_theta_max .996
_diffrn_measurement_device_type 'SMART 6000'
_diffrn_measurement_method '\w and \f scans'
_diffrn_radiation_monochromator 'crossed G\"obel mirrors'
_diffrn_radiation_source 'fine-focus sealed tube'
_diffrn_radiation_type CuK\a
_diffrn_radiation_wavelength 1.54178
_diffrn_reflns_av_R_equivalents 0.0538
_diffrn_reflns_av_sigmaI/netI 0.0608
_diffrn_reflns_limit_h_max 14
_diffrn_reflns_limit_h_min -14
_diffrn_reflns_limit_k_max 22
_diffrn_reflns_limit_k_min 0
_diffrn_reflns_limit_l_max 24
_diffrn_reflns_limit_l_min 0
_diffrn_reflns_number 41519
_diffrn_reflns_theta_full 66.59
_diffrn_reflns_theta_max 66.59
_diffrn_reflns_theta_min 3.57
_exptl_absorpt_coefficient_mu 11.741
_exptl_absorpt_correction_T_max 0.310
_exptl_absorpt_correction_T_min 0.023
_exptl_absorpt_correction_type multi-scan
_exptl_absorpt_process_details 'Bruker SADABS'
_exptl_crystal_colour colourless
_exptl_crystal_density_diffrn 1.669
_exptl_crystal_density_method 'not measured'
_exptl_crystal_description needle
_exptl_crystal_F_000 2396
_exptl_crystal_size_max 0.5
_exptl_crystal_size_mid 0.1
_exptl_crystal_size_min 0.1
_refine_diff_density_max 1.045
_refine_diff_density_min -.937
_refine_diff_density_rms .125
_refine_ls_extinction_method none
_refine_ls_goodness_of_fit_ref 0.856
_refine_ls_hydrogen_treatment constr
_refine_ls_matrix_type full
_refine_ls_number_parameters 716
_refine_ls_number_reflns 8411
_refine_ls_number_restraints 695
_refine_ls_restrained_S_all 0.856
_refine_ls_R_factor_all 0.1614
_refine_ls_R_factor_gt 0.0909
_refine_ls_shift/su_max 0.000
_refine_ls_shift/su_mean 0.000
_refine_ls_structure_factor_coef Fsqd
_refine_ls_weighting_details 'calc w=1/[\s^2^(Fo^2^)+(0.0019P)^2^+0.0000P] where P=(Fo^2^+2Fc^2^)/3'
_refine_ls_weighting_scheme calc
_refine_ls_wR_factor_gt 0.1745
_refine_ls_wR_factor_ref 0.2035
_reflns_number_gt 3425
_reflns_number_total 8411
_reflns_threshold_expression >2sigma(I)
_cod_data_source_file ic8020782_si_002.cif
_cod_data_source_block wg90
_cod_original_cell_volume 4784.2(14)
_cod_original_sg_symbol_H-M 'P 21/c'
_cod_database_code 4301809

loop_
_symmetry_equiv_pos_as_xyz
'x, y, z'
'-x, y+1/2, -z+1/2'
'-x, -y, -z'
'x, -y-1/2, z-1/2'

loop_
_atom_site_label
_atom_site_type_symbol
_atom_site_fract_x
_atom_site_fract_y
_atom_site_fract_z
_atom_site_U_iso_or_equiv
_atom_site_adp_type
_atom_site_occupancy
_atom_site_symmetry_multiplicity
_atom_site_calc_flag
_atom_site_refinement_flags
_atom_site_disorder_assembly
_atom_site_disorder_group
C1 C 1.0951(8) 0.3543(6) 0.3400(4) 0.104(2) Uani 1 1 d U . .
H1 H 1.1535 0.3263 0.3601 0.125 Uiso 1 1 calc R . .
C2 C 1.0873(8) 0.4267(6) 0.3456(3) 0.098(2) Uani 1 1 d U . .
H2 H 1.1389 0.4538 0.3731 0.118 Uiso 1 1 calc R . .
C3 C 0.9993(7) 0.4579(5) 0.3086(3) 0.093(2) Uani 1 1 d U . .
H3 H 0.9880 0.5079 0.3049 0.112 Uiso 1 1 calc R . .
C4 C 0.9355(6) 0.4118(5) 0.2801(3) 0.077(2) Uani 1 1 d U . .
C5 C 0.8356(7) 0.4155(5) 0.2309(3) 0.0727(18) Uani 1 1 d U . .
C6 C 0.8213(7) 0.4876(5) 0.1996(3) 0.077(2) Uani 1 1 d U . .
H6 H 0.8697 0.5252 0.2138 0.093 Uiso 1 1 calc R . .
C7 C 0.7346(7) 0.4996(4) 0.1483(3) 0.0752(18) Uani 1 1 d U . .
C8 C 0.7501(7) 0.5656(5) 0.1154(3) 0.082(2) Uani 1 1 d U . .
C13 C 0.4819(6) 0.4013(2) 0.2808(2) 0.0659(16) Uani 1 1 d DU . .
C14 C 0.4053(6) 0.3445(4) 0.2782(3) 0.0655(17) Uani 1 1 d U B .
H14 H 0.3506 0.3460 0.3063 0.079 Uiso 1 1 calc R . .
C15 C 0.4084(6) 0.2862(4) 0.2355(3) 0.0687(17) Uani 1 1 d U . .
C16 C 0.3125(7) 0.2346(5) 0.2345(3) 0.084(2) Uani 1 1 d U B .
C17 C 0.1239(7) 0.4871(5) 0.1668(3) 0.087(2) Uani 1 1 d U . .
H17 H 0.0894 0.5195 0.1928 0.104 Uiso 1 1 calc R . .
C18 C 0.0723(7) 0.4423(5) 0.1251(4) 0.095(2) Uani 1 1 d U . .
H18 H -0.0042 0.4376 0.1189 0.114 Uiso 1 1 calc R . .
C19 C 0.1405(6) 0.4019(5) 0.0905(4) 0.087(2) Uani 1 1 d U . .
H19 H 0.1157 0.3711 0.0551 0.105 Uiso 1 1 calc R . .
C20 C 0.2423(5) 0.4117(4) 0.1128(2) 0.0547(17) Uani 1 1 d U . .
C21 C 0.3439(5) 0.3775(4) 0.0940(2) 0.0474(14) Uani 1 1 d U . .
C22 C 0.3255(5) 0.3186(4) 0.0505(3) 0.0575(17) Uani 1 1 d U . .
H22 H 0.2540 0.3053 0.0331 0.069 Uiso 1 1 calc R . .
C23 C 0.4147(5) 0.2806(4) 0.0339(3) 0.0571(16) Uani 1 1 d U . .
C24 C 0.3907(6) 0.2229(5) -0.0180(3) 0.073(2) Uani 1 1 d U . .
S4A S 0.8733(2) 0.37724(17) -0.02061(12) 0.0918(11) Uani 0.666(4) 1 d PDU A 1
C25A C 0.9665(4) 0.3532(3) -0.0685(2) 0.0861(18) Uani 0.666(4) 1 d PDU A 1
H25A H 0.9865 0.3804 -0.1039 0.103 Uiso 0.666(4) 1 calc PR A 1
C26A C 1.0080(4) 0.2902(2) -0.0494(2) 0.0904(19) Uani 0.666(4) 1 d PDU A 1
H26A H 1.0630 0.2696 -0.0713 0.109 Uiso 0.666(4) 1 calc PR A 1
C27A C 0.9712(4) 0.2538(3) 0.0030(2) 0.0965(19) Uani 0.666(4) 1 d PDU A 1
H27A H 0.9950 0.2092 0.0214 0.116 Uiso 0.666(4) 1 calc PR A 1
C28A C 0.8908(4) 0.2992(3) 0.0218(2) 0.0760(18) Uani 0.666(4) 1 d PDU A 1
C27B C 0.9087(4) 0.3737(2) -0.0015(2) 0.090(2) Uani 0.334(4) 1 d PDU A 2
H27B H 0.8718 0.4162 0.0073 0.107 Uiso 0.334(4) 1 calc PR A 2
C26B C 0.9830(4) 0.3634(3) -0.0456(3) 0.090(2) Uani 0.334(4) 1 d PDU A 2
H26B H 1.0001 0.4017 -0.0726 0.107 Uiso 0.334(4) 1 calc PR A 2
C25B C 1.0300(5) 0.3004(3) -0.0502(3) 0.090(2) Uani 0.334(4) 1 d PDU A 2
H25B H 1.0802 0.2895 -0.0798 0.107 Uiso 0.334(4) 1 calc PR A 2
S4B S 0.9883(4) 0.2426(2) 0.0037(2) 0.0997(17) Uani 0.334(4) 1 d PDU A 2
C28B C 0.9014(4) 0.3054(3) 0.0274(3) 0.081(2) Uani 0.334(4) 1 d PDU A 2
C29 C 0.8244(4) 0.2867(3) 0.07445(19) 0.0781(17) Uani 1 1 d DU . .
C30 C 0.8483(8) 0.2292(5) 0.1237(3) 0.091(2) Uani 1 1 d U A .
H30 H 0.9132 0.2031 0.1220 0.109 Uiso 1 1 calc R . .
C31 C 0.7853(6) 0.2092(4) 0.1725(3) 0.0693(18) Uani 1 1 d U . .
C32 C 0.8283(8) 0.1453(5) 0.2085(4) 0.090(2) Uani 1 1 d U A .
C33 C 0.5588(7) 0.4373(4) 0.9585(3) 0.073(2) Uani 1 1 d U . .
H33A H 0.4991 0.4207 0.9812 0.110 Uiso 1 1 calc R . .
H33B H 0.5382 0.4820 0.9356 0.110 Uiso 1 1 calc R . .
H33C H 0.6231 0.4452 0.9903 0.110 Uiso 1 1 calc R . .
C34 C 0.6303(6) 0.3214(4) 0.9254(3) 0.0687(19) Uani 1 1 d U . .
H34 H 0.6521 0.3032 0.9680 0.082 Uiso 1 1 calc R . .
C35 C 0.6019(7) 0.3268(5) 0.8203(3) 0.083(2) Uani 1 1 d U . .
H35 H 0.6016 0.3137 0.7758 0.100 Uiso 1 1 calc R . .
C36 C 0.5588(7) 0.3901(5) 0.8437(3) 0.082(2) Uani 1 1 d U . .
H36 H 0.5225 0.4278 0.8192 0.098 Uiso 1 1 calc R . .
C37 C 0.7041(8) 0.2245(5) 0.8644(3) 0.1009(19) Uani 1 1 d U . .
H37A H 0.7812 0.2376 0.8652 0.121 Uiso 1 1 calc R . .
H37B H 0.6798 0.2033 0.8210 0.121 Uiso 1 1 calc R . .
C38 C 0.6962(8) 0.1697(5) 0.9145(3) 0.1009(17) Uani 1 1 d U . .
H38A H 0.6193 0.1562 0.9135 0.121 Uiso 1 1 calc R . .
H38B H 0.7202 0.1908 0.9580 0.121 Uiso 1 1 calc R . .
C39 C 0.7630(10) 0.1013(6) 0.9071(4) 0.1197(19) Uani 1 1 d U . .
H39A H 0.7421 0.0825 0.8624 0.144 Uiso 1 1 calc R . .
H39B H 0.8402 0.1151 0.9105 0.144 Uiso 1 1 calc R . .
C40 C 0.7537(6) 0.0419(3) 0.9542(5) 0.147(2) Uani 1 1 d DU . .
H40A H 0.7605 0.0628 0.9986 0.177 Uiso 1 1 calc R . .
H40B H 0.6796 0.0223 0.9449 0.177 Uiso 1 1 calc R . .
C41 C 0.8311(7) -0.0195(3) 0.9562(4) 0.181(3) Uani 1 1 d DU . .
H41A H 0.8990 -0.0014 0.9421 0.218 Uiso 1 1 calc R . .
H41B H 0.8483 -0.0341 1.0025 0.218 Uiso 1 1 calc R . .
C42 C 0.7997(12) -0.0847(3) 0.9174(5) 0.244(5) Uani 1 1 d DU . .
H42A H 0.7301 -0.1022 0.9283 0.366 Uiso 1 1 calc R . .
H42B H 0.8551 -0.1214 0.9278 0.366 Uiso 1 1 calc R . .
H42C H 0.7933 -0.0733 0.8707 0.366 Uiso 1 1 calc R . .
N1 N 0.5826(5) 0.3836(4) 0.9111(2) 0.0699(17) Uani 1 1 d U . .
N2 N 0.6418(5) 0.2900(4) 0.8708(2) 0.0745(16) Uani 1 1 d U . .
O1 O 0.7713(4) 0.3600(2) 0.22147(19) 0.0619(14) Uani 1 1 d U A .
O2 O 0.6561(4) 0.4604(2) 0.12750(17) 0.0590(13) Uani 1 1 d U A .
O3 O 0.5635(4) 0.3987(3) 0.24814(17) 0.0665(14) Uani 1 1 d U A .
O4 O 0.4750(4) 0.2701(3) 0.19797(17) 0.0623(14) Uani 1 1 d U A .
O5 O 0.4352(3) 0.4002(2) 0.11939(16) 0.0516(12) Uani 1 1 d U A .
O6 O 0.5159(4) 0.2866(3) 0.05450(17) 0.0594(13) Uani 1 1 d U A .
O7 O 0.7415(3) 0.3277(3) 0.07732(16) 0.0582(14) Uani 1 1 d U A .
O8 O 0.6931(3) 0.2307(2) 0.17727(16) 0.0519(12) Uani 1 1 d U A .
F1 F 0.7661(5) 0.5579(3) 0.0542(2) 0.118(2) Uani 1 1 d U . .
F2 F 0.8267(4) 0.6111(3) 0.1400(2) 0.1053(18) Uani 1 1 d U . .
F3 F 0.6565(4) 0.6050(3) 0.1102(2) 0.0979(17) Uani 1 1 d U . .
F4 F 0.2553(5) 0.2280(4) 0.1823(2) 0.166(3) Uani 1 1 d U . .
F5 F 0.2534(5) 0.2403(3) 0.2822(3) 0.131(2) Uani 1 1 d U . .
F6 F 0.3476(5) 0.1633(3) 0.2373(3) 0.132(2) Uani 1 1 d U . .
F7 F 0.4398(4) 0.1617(3) -0.00246(18) 0.0898(14) Uani 1 1 d U . .
F8 F 0.2895(4) 0.2077(3) -0.0338(2) 0.0990(16) Uani 1 1 d U . .
F9 F 0.4282(4) 0.2426(3) -0.07462(15) 0.0959(17) Uani 1 1 d U . .
F10 F 0.8334(4) 0.1647(3) 0.27441(19) 0.1093(19) Uani 1 1 d U . .
F11 F 0.9323(5) 0.1283(3) 0.2080(2) 0.121(2) Uani 1 1 d U . .
F12 F 0.7662(5) 0.0912(3) 0.2068(2) 0.124(2) Uani 1 1 d U . .
S1 S 0.9887(2) 0.32275(16) 0.29324(12) 0.1153(10) Uani 1 1 d U . .
C12A C 0.4742(4) 0.4600(2) 0.32750(19) 0.0722(17) Uani 0.639(4) 1 d PDU B 1
C11A C 0.4123(5) 0.4680(3) 0.3793(2) 0.0840(19) Uani 0.639(4) 1 d PDU B 1
H11A H 0.3645 0.4345 0.3950 0.101 Uiso 0.639(4) 1 calc PR B 1
S2A S 0.5496(3) 0.53083(16) 0.31107(11) 0.0819(10) Uani 0.639(4) 1 d PDU B 1
C9A C 0.5058(4) 0.5774(3) 0.3724(2) 0.078(2) Uani 0.639(4) 1 d PDU B 1
H9A H 0.5262 0.6249 0.3841 0.093 Uiso 0.639(4) 1 calc PR B 1
C10A C 0.4375(5) 0.5372(3) 0.4024(3) 0.0908(19) Uani 0.639(4) 1 d PDU B 1
H10A H 0.4067 0.5555 0.4388 0.109 Uiso 0.639(4) 1 calc PR B 1
C12B C 0.4638(4) 0.4706(2) 0.3116(2) 0.0777(18) Uani 0.361(4) 1 d PDU B 2
C11B C 0.5126(5) 0.5350(3) 0.2971(3) 0.083(2) Uani 0.361(4) 1 d PDU B 2
H11B H 0.5518 0.5452 0.2616 0.099 Uiso 0.361(4) 1 calc PR B 2
S2B S 0.3945(4) 0.4706(2) 0.37701(18) 0.0839(14) Uani 0.361(4) 1 d PDU B 2
C9B C 0.4275(4) 0.5570(3) 0.3913(3) 0.088(2) Uani 0.361(4) 1 d PDU B 2
H9B H 0.4054 0.5849 0.4257 0.105 Uiso 0.361(4) 1 calc PR B 2
C10B C 0.4893(5) 0.5806(3) 0.3475(3) 0.086(2) Uani 0.361(4) 1 d PDU B 2
H10B H 0.5172 0.6277 0.3503 0.104 Uiso 0.361(4) 1 calc PR B 2
S3 S 0.25839(18) 0.48023(13) 0.16846(9) 0.0868(7) Uani 1 1 d U . .
Sm1 Sm 0.60453(3) 0.34080(2) 0.151199(14) 0.05355(9) Uani 1 1 d . . .

loop_
_atom_site_aniso_label
_atom_site_aniso_U_11
_atom_site_aniso_U_22
_atom_site_aniso_U_33
_atom_site_aniso_U_23
_atom_site_aniso_U_13
_atom_site_aniso_U_12
C1 0.099(4) 0.119(5) 0.093(4) 0.008(4) 0.007(4) -0.001(4)
C2 0.102(4) 0.121(5) 0.073(3) 0.002(4) 0.014(3) -0.034(4)
C3 0.106(4) 0.105(4) 0.070(3) 0.020(3) 0.018(3) -0.027(4)
C4 0.069(3) 0.109(4) 0.050(3) 0.030(3) -0.008(3) -0.022(4)
C5 0.088(3) 0.068(3) 0.063(3) 0.005(3) 0.014(3) -0.003(3)
C6 0.094(4) 0.076(4) 0.062(3) -0.004(3) 0.011(3) -0.001(4)
C7 0.100(4) 0.057(3) 0.067(3) 0.010(3) 0.006(3) -0.007(3)
C8 0.101(4) 0.076(4) 0.069(3) 0.014(3) 0.013(3) -0.011(4)
C13 0.092(3) 0.063(3) 0.043(2) 0.003(2) 0.010(2) -0.004(3)
C14 0.080(3) 0.060(3) 0.055(3) 0.009(3) 0.003(3) -0.007(4)
C15 0.088(3) 0.068(3) 0.051(2) 0.023(3) 0.015(3) -0.003(3)
C16 0.104(4) 0.072(4) 0.077(3) 0.024(3) 0.016(3) -0.008(4)
C17 0.083(4) 0.098(4) 0.081(3) -0.043(3) 0.012(3) -0.002(4)
C18 0.071(4) 0.110(4) 0.104(4) -0.056(4) 0.014(3) -0.011(4)
C19 0.072(4) 0.104(4) 0.087(3) -0.043(3) 0.012(3) -0.011(4)
C20 0.045(3) 0.078(4) 0.039(2) -0.011(3) -0.002(2) -0.007(3)
C21 0.047(2) 0.055(3) 0.042(2) 0.015(2) 0.013(2) 0.014(2)
C22 0.057(3) 0.068(4) 0.050(2) 0.010(3) 0.014(2) 0.012(3)
C23 0.061(3) 0.068(3) 0.043(2) 0.009(3) 0.010(2) -0.001(3)
C24 0.081(4) 0.076(4) 0.057(3) -0.007(3) -0.006(3) -0.008(4)
S4A 0.0887(19) 0.118(2) 0.0651(14) 0.0082(16) -0.0028(14) -0.0141(19)
C25A 0.080(3) 0.115(3) 0.061(3) -0.001(3) -0.004(3) -0.018(3)
C26A 0.080(3) 0.117(3) 0.071(3) -0.007(3) -0.005(3) -0.017(3)
C27A 0.087(3) 0.119(3) 0.079(3) -0.005(3) -0.009(3) -0.017(3)
C28A 0.061(3) 0.118(3) 0.048(3) -0.010(3) 0.000(3) -0.013(3)
C27B 0.080(3) 0.117(4) 0.066(3) -0.002(3) -0.009(3) -0.015(3)
C26B 0.080(3) 0.114(4) 0.071(3) 0.002(3) -0.004(3) -0.018(3)
C25B 0.081(3) 0.114(4) 0.070(3) -0.004(3) -0.005(3) -0.020(3)
S4B 0.089(3) 0.117(3) 0.088(3) -0.007(3) -0.006(3) -0.021(3)
C28B 0.071(3) 0.116(4) 0.052(3) -0.004(3) -0.001(3) -0.011(3)
C29 0.064(3) 0.102(3) 0.064(3) -0.005(3) -0.011(3) -0.007(3)
C30 0.100(4) 0.080(4) 0.089(4) -0.003(4) 0.001(4) 0.001(4)
C31 0.080(3) 0.042(3) 0.079(3) 0.014(3) -0.013(3) 0.010(3)
C32 0.108(4) 0.072(4) 0.088(4) 0.021(4) 0.006(4) 0.019(4)
C33 0.090(5) 0.068(5) 0.061(3) -0.007(4) 0.006(4) -0.007(4)
C34 0.088(4) 0.074(4) 0.046(2) -0.019(3) 0.013(3) -0.004(3)
C35 0.118(4) 0.091(4) 0.042(2) -0.006(3) 0.014(3) -0.016(4)
C36 0.102(4) 0.097(4) 0.047(3) 0.005(3) 0.013(3) -0.018(4)
C37 0.137(5) 0.102(2) 0.067(3) -0.016(2) 0.027(3) -0.005(3)
C38 0.140(4) 0.089(2) 0.076(3) -0.017(2) 0.023(3) -0.004(2)
C39 0.152(4) 0.1031(19) 0.107(3) -0.018(2) 0.029(4) 0.007(2)
C40 0.179(4) 0.1089(19) 0.154(4) 0.011(2) 0.021(4) 0.019(2)
C41 0.221(5) 0.112(2) 0.211(5) -0.009(2) 0.032(5) 0.038(3)
C42 0.247(12) 0.151(3) 0.327(9) -0.071(3) 0.012(8) 0.035(5)
N1 0.086(3) 0.081(4) 0.040(2) -0.011(2) -0.001(2) -0.005(3)
N2 0.096(3) 0.081(3) 0.046(2) -0.019(2) 0.008(2) -0.007(3)
O1 0.074(3) 0.040(3) 0.071(2) -0.004(2) 0.003(2) 0.008(2)
O2 0.100(3) 0.020(2) 0.055(2) 0.0012(18) 0.005(2) -0.011(2)
O3 0.087(3) 0.071(3) 0.0406(18) 0.001(2) 0.008(2) -0.019(3)
O4 0.078(3) 0.062(3) 0.0465(18) 0.008(2) 0.0069(19) 0.012(3)
O5 0.060(2) 0.043(2) 0.0490(18) 0.0143(18) -0.0043(18) 0.011(2)
O6 0.060(2) 0.064(3) 0.0526(19) 0.004(2) 0.0034(19) 0.003(2)
O7 0.047(2) 0.083(3) 0.0440(17) -0.001(2) 0.0061(16) 0.006(2)
O8 0.051(2) 0.049(2) 0.0504(18) 0.0078(19) -0.0118(18) 0.009(2)
F1 0.169(5) 0.097(4) 0.093(3) 0.036(3) 0.041(3) -0.001(4)
F2 0.110(3) 0.087(4) 0.120(3) 0.011(3) 0.019(3) -0.036(3)
F3 0.103(3) 0.059(3) 0.135(3) 0.028(3) 0.027(3) 0.017(3)
F4 0.120(4) 0.257(6) 0.108(3) 0.066(4) -0.033(3) -0.098(4)
F5 0.149(4) 0.103(4) 0.154(4) -0.017(4) 0.069(3) -0.031(4)
F6 0.120(4) 0.054(3) 0.228(5) -0.005(4) 0.043(4) -0.031(3)
F7 0.099(3) 0.073(3) 0.090(2) -0.033(2) -0.013(2) 0.012(3)
F8 0.077(3) 0.103(3) 0.115(3) -0.059(2) 0.005(2) -0.015(3)
F9 0.135(4) 0.104(4) 0.0488(17) -0.026(2) 0.011(2) -0.003(3)
F10 0.136(4) 0.099(4) 0.089(2) 0.027(3) 0.002(3) 0.017(4)
F11 0.121(4) 0.118(4) 0.128(3) 0.040(3) 0.028(3) 0.052(3)
F12 0.175(5) 0.060(3) 0.117(3) 0.021(3) -0.052(3) -0.013(3)
S1 0.1185(19) 0.102(2) 0.1148(15) 0.0030(15) -0.0238(15) 0.0029(16)
C12A 0.109(3) 0.063(3) 0.041(3) 0.002(3) -0.003(3) -0.009(3)
C11A 0.112(3) 0.074(3) 0.063(3) 0.004(3) -0.001(3) -0.008(3)
S2A 0.119(2) 0.0654(17) 0.0556(13) -0.0043(13) -0.0092(14) -0.0033(17)
C9A 0.116(4) 0.075(4) 0.038(3) -0.005(3) -0.004(3) -0.009(4)
C10A 0.119(3) 0.083(3) 0.068(3) 0.002(3) 0.002(3) -0.002(3)
C12B 0.111(3) 0.068(3) 0.053(3) -0.003(3) 0.005(3) -0.010(3)
C11B 0.121(4) 0.068(4) 0.055(4) -0.003(4) -0.001(4) -0.004(4)
S2B 0.109(3) 0.077(3) 0.066(2) 0.011(2) 0.013(2) -0.008(3)
C9B 0.116(4) 0.079(4) 0.064(3) 0.001(3) 0.000(3) -0.002(3)
C10B 0.120(4) 0.075(4) 0.061(3) 0.000(3) -0.002(3) -0.005(3)
S3 0.0763(12) 0.0930(15) 0.0889(11) -0.0351(11) 0.0022(10) 0.0004(12)
Sm1 0.06940(18) 0.05251(17) 0.03656(11) 0.0043(2) -0.00153(12) -0.0004(3)

loop_
_atom_type_symbol
_atom_type_description
_atom_type_scat_dispersion_real
_atom_type_scat_dispersion_imag
_atom_type_scat_source
C C .0181 .0091 'International Tables Vol C Tables 4.2.6.8 and 6.1.1.4'
H H .0000 .0000 'International Tables Vol C Tables 4.2.6.8 and 6.1.1.4'
N N .0311 .0180 'International Tables Vol C Tables 4.2.6.8 and 6.1.1.4'
O O .0492 .0322 'International Tables Vol C Tables 4.2.6.8 and 6.1.1.4'
F F .0727 .0534 'International Tables Vol C Tables 4.2.6.8 and 6.1.1.4'
S S .3331 .5567 'International Tables Vol C Tables 4.2.6.8 and 6.1.1.4'
Sm Sm -5.3236 12.2178 'International Tables Vol C Tables 4.2.6.8 and 6.1.1.4'

loop_
_geom_angle_atom_site_label_1
_geom_angle_atom_site_label_2
_geom_angle_atom_site_label_3
_geom_angle
_geom_angle_site_symmetry_1
_geom_angle_site_symmetry_3
_geom_angle_publ_flag
C2 C1 S1 110.2(7) . . ?
C2 C1 H1 124.9 . . ?
S1 C1 H1 124.9 . . ?
C1 C2 C3 115.7(8) . . ?
C1 C2 H2 122.2 . . ?
C3 C2 H2 122.2 . . ?
C4 C3 C2 111.9(9) . . ?
C4 C3 H3 124.1 . . ?
C2 C3 H3 124.1 . . ?
C3 C4 C5 134.2(9) . . ?
C3 C4 S1 111.5(6) . . ?
C5 C4 S1 113.6(6) . . ?
O1 C5 C6 128.0(6) . . ?
O1 C5 C4 120.0(7) . . ?
C6 C5 C4 112.0(7) . . ?
C7 C6 C5 119.8(7) . . ?
C7 C6 H6 120.1 . . ?
C5 C6 H6 120.1 . . ?
O2 C7 C6 130.0(7) . . ?
O2 C7 C8 119.4(6) . . ?
C6 C7 C8 110.5(7) . . ?
F1 C8 F2 104.3(7) . . ?
F1 C8 F3 102.5(6) . . ?
F2 C8 F3 104.2(7) . . ?
F1 C8 C7 113.9(7) . . ?
F2 C8 C7 120.5(6) . . ?
F3 C8 C7 109.7(7) . . ?
O3 C13 C14 121.4(5) . . ?
O3 C13 C12A 119.3(5) . . ?
C14 C13 C12A 118.9(6) . . ?
O3 C13 C12B 115.5(5) . . ?
C14 C13 C12B 122.4(6) . . ?
C15 C14 C13 122.1(6) . . ?
C15 C14 H14 118.9 . . ?
C13 C14 H14 118.9 . . ?
O4 C15 C14 130.7(7) . . ?
O4 C15 C16 114.8(6) . . ?
C14 C15 C16 114.5(7) . . ?
F4 C16 F5 110.5(8) . . ?
F4 C16 F6 94.7(7) . . ?
F5 C16 F6 104.5(7) . . ?
F4 C16 C15 116.2(7) . . ?
F5 C16 C15 116.9(7) . . ?
F6 C16 C15 111.2(7) . . ?
C18 C17 S3 111.7(7) . . ?
C18 C17 H17 124.2 . . ?
S3 C17 H17 124.2 . . ?
C17 C18 C19 113.7(8) . . ?
C17 C18 H18 123.1 . . ?
C19 C18 H18 123.1 . . ?
C20 C19 C18 111.7(7) . . ?
C20 C19 H19 124.1 . . ?
C18 C19 H19 124.1 . . ?
C19 C20 C21 131.1(6) . . ?
C19 C20 S3 111.5(6) . . ?
C21 C20 S3 117.3(4) . . ?
O5 C21 C22 125.9(6) . . ?
O5 C21 C20 119.3(5) . . ?
C22 C21 C20 114.7(5) . . ?
C23 C22 C21 118.7(6) . . ?
C23 C22 H22 120.6 . . ?
C21 C22 H22 120.6 . . ?
O6 C23 C22 130.8(6) . . ?
O6 C23 C24 113.0(6) . . ?
C22 C23 C24 116.3(6) . . ?
F8 C24 F7 105.9(7) . . ?
F8 C24 F9 105.9(5) . . ?
F7 C24 F9 104.1(6) . . ?
F8 C24 C23 115.6(7) . . ?
F7 C24 C23 113.9(5) . . ?
F9 C24 C23 110.5(6) . . ?
C25A S4A C28A 91.0(3) . . ?
C26A C25A S4A 109.7(4) . . ?
C26A C25A H25A 125.2 . . ?
S4A C25A H25A 125.2 . . ?
C25A C26A C27A 120.5(5) . . ?
C25A C26A H26A 119.8 . . ?
C27A C26A H26A 119.8 . . ?
C26A C27A C28A 103.5(4) . . ?
C26A C27A H27A 128.3 . . ?
C28A C27A H27A 128.3 . . ?
C27A C28A C29 126.7(5) . . ?
C27A C28A S4A 115.3(4) . . ?
C29 C28A S4A 118.0(4) . . ?
C26B C27B C28B 103.5(4) . . ?
C26B C27B H27B 128.3 . . ?
C28B C27B H27B 128.3 . . ?
C25B C26B C27B 120.4(5) . . ?
C25B C26B H26B 119.8 . . ?
C27B C26B H26B 119.8 . . ?
C26B C25B S4B 110.4(5) . . ?
C26B C25B H25B 124.8 . . ?
S4B C25B H25B 124.8 . . ?
C25B S4B C28B 90.4(3) . . ?
C27B C28B C29 124.4(5) . . ?
C27B C28B S4B 115.0(4) . . ?
C29 C28B S4B 120.6(4) . . ?
O7 C29 C28A 118.0(5) . . ?
O7 C29 C30 119.4(5) . . ?
C28A C29 C30 122.6(6) . . ?
O7 C29 C28B 118.4(5) . . ?
C30 C29 C28B 121.7(5) . . ?
C31 C30 C29 127.0(8) . . ?
C31 C30 H30 116.5 . . ?
C29 C30 H30 116.5 . . ?
O8 C31 C30 125.6(7) . . ?
O8 C31 C32 120.5(7) . . ?
C30 C31 C32 112.2(7) . . ?
F12 C32 F11 113.3(8) . . ?
F12 C32 F10 100.6(7) . . ?
F11 C32 F10 98.4(6) . . ?
F12 C32 C31 117.0(7) . . ?
F11 C32 C31 118.7(8) . . ?
F10 C32 C31 104.3(7) . . ?
N1 C33 H33A 109.5 . . ?
N1 C33 H33B 109.5 . . ?
H33A C33 H33B 109.5 . . ?
N1 C33 H33C 109.5 . . ?
H33A C33 H33C 109.5 . . ?
H33B C33 H33C 109.5 . . ?
N2 C34 N1 107.7(5) . . ?
N2 C34 H34 126.1 . . ?
N1 C34 H34 126.1 . . ?
N2 C35 C36 107.4(6) . . ?
N2 C35 H35 126.3 . . ?
C36 C35 H35 126.3 . . ?
N1 C36 C35 103.1(7) . . ?
N1 C36 H36 128.5 . . ?
C35 C36 H36 128.5 . . ?
N2 C37 C38 115.9(7) . . ?
N2 C37 H37A 108.3 . . ?
C38 C37 H37A 108.3 . . ?
N2 C37 H37B 108.3 . . ?
C38 C37 H37B 108.3 . . ?
H37A C37 H37B 107.4 . . ?
C37 C38 C39 115.2(8) . . ?
C37 C38 H38A 108.5 . . ?
C39 C38 H38A 108.5 . . ?
C37 C38 H38B 108.5 . . ?
C39 C38 H38B 108.5 . . ?
H38A C38 H38B 107.5 . . ?
C40 C39 C38 117.9(8) . . ?
C40 C39 H39A 107.8 . . ?
C38 C39 H39A 107.8 . . ?
C40 C39 H39B 107.8 . . ?
C38 C39 H39B 107.8 . . ?
H39A C39 H39B 107.2 . . ?
C41 C40 C39 119.2(8) . . ?
C41 C40 H40A 107.5 . . ?
C39 C40 H40A 107.5 . . ?
C41 C40 H40B 107.5 . . ?
C39 C40 H40B 107.5 . . ?
H40A C40 H40B 107.0 . . ?
C42 C41 C40 119.6(7) . . ?
C42 C41 H41A 107.4 . . ?
C40 C41 H41A 107.4 . . ?
C42 C41 H41B 107.4 . . ?
C40 C41 H41B 107.4 . . ?
H41A C41 H41B 107.0 . . ?
C41 C42 H42A 109.5 . . ?
C41 C42 H42B 109.5 . . ?
H42A C42 H42B 109.5 . . ?
C41 C42 H42C 109.5 . . ?
H42A C42 H42C 109.5 . . ?
H42B C42 H42C 109.5 . . ?
C34 N1 C36 109.3(6) . . ?
C34 N1 C33 125.7(5) . . ?
C36 N1 C33 125.0(7) . . ?
C34 N2 C35 112.5(7) . . ?
C34 N2 C37 125.4(6) . . ?
C35 N2 C37 121.8(6) . . ?
C5 O1 Sm1 132.2(4) . . ?
C7 O2 Sm1 134.1(4) . . ?
C13 O3 Sm1 136.1(4) . . ?
C15 O4 Sm1 131.1(5) . . ?
C21 O5 Sm1 132.1(4) . . ?
C23 O6 Sm1 130.2(4) . . ?
C29 O7 Sm1 135.6(3) . . ?
C31 O8 Sm1 132.6(4) . . ?
C1 S1 C4 90.4(5) . . ?
C11A C12A C13 131.7(4) . . ?
C11A C12A S2A 116.3(3) . . ?
C13 C12A S2A 111.9(4) . . ?
C12A C11A C10A 103.6(4) . . ?
C12A C11A H11A 128.2 . . ?
C10A C11A H11A 128.2 . . ?
C9A S2A C12A 90.9(3) . . ?
C10A C9A S2A 109.9(4) . . ?
C10A C9A H9A 125.1 . . ?
S2A C9A H9A 125.1 . . ?
C9A C10A C11A 119.3(5) . . ?
C9A C10A H10A 120.3 . . ?
C11A C10A H10A 120.3 . . ?
C11B C12B C13 124.9(5) . . ?
C11B C12B S2B 116.8(4) . . ?
C13 C12B S2B 117.7(4) . . ?
C12B C11B C10B 103.3(5) . . ?
C12B C11B H11B 128.4 . . ?
C10B C11B H11B 128.4 . . ?
C9B S2B C12B 90.1(3) . . ?
C10B C9B S2B 110.4(4) . . ?
C10B C9B H9B 124.8 . . ?
S2B C9B H9B 124.8 . . ?
C9B C10B C11B 119.3(5) . . ?
C9B C10B H10B 120.3 . . ?
C11B C10B H10B 120.3 . . ?
C17 S3 C20 90.7(4) . . ?
O8 Sm1 O6 88.27(14) . . ?
O8 Sm1 O4 75.14(16) . . ?
O6 Sm1 O4 80.53(14) . . ?
O8 Sm1 O3 110.53(14) . . ?
O6 Sm1 O3 140.31(16) . . ?
O4 Sm1 O3 71.71(16) . . ?
O8 Sm1 O2 136.99(16) . . ?
O6 Sm1 O2 109.67(14) . . ?
O4 Sm1 O2 144.49(16) . . ?
O3 Sm1 O2 80.58(15) . . ?
O8 Sm1 O5 146.40(15) . . ?
O6 Sm1 O5 70.87(14) . . ?
O4 Sm1 O5 75.62(15) . . ?
O3 Sm1 O5 75.06(14) . . ?
O2 Sm1 O5 76.11(15) . . ?
O8 Sm1 O1 69.69(14) . . ?
O6 Sm1 O1 147.31(15) . . ?
O4 Sm1 O1 114.68(14) . . ?
O3 Sm1 O1 71.87(16) . . ?
O2 Sm1 O1 75.46(14) . . ?
O5 Sm1 O1 139.17(14) . . ?
O8 Sm1 O7 73.20(15) . . ?
O6 Sm1 O7 73.80(14) . . ?
O4 Sm1 O7 139.41(16) . . ?
O3 Sm1 O7 144.10(16) . . ?
O2 Sm1 O7 74.97(16) . . ?
O5 Sm1 O7 122.46(13) . . ?
O1 Sm1 O7 76.77(14) . . ?

loop_
_geom_bond_atom_site_label_1
_geom_bond_atom_site_label_2
_geom_bond_distance
_geom_bond_site_symmetry_2
_geom_bond_publ_flag
C1 C2 1.368(15) . ?
C1 S1 1.647(9) . ?
C1 H1 0.9500 . ?
C2 C3 1.383(12) . ?
C2 H2 0.9500 . ?
C3 C4 1.267(12) . ?
C3 H3 0.9500 . ?
C4 C5 1.505(10) . ?
C4 S1 1.805(9) . ?
C5 O1 1.313(9) . ?
C5 C6 1.500(11) . ?
C6 C7 1.430(10) . ?
C6 H6 0.9500 . ?
C7 O2 1.255(9) . ?
C7 C8 1.436(11) . ?
C8 F1 1.312(8) . ?
C8 F2 1.332(10) . ?
C8 F3 1.373(10) . ?
C13 O3 1.292(8) . ?
C13 C14 1.427(10) . ?
C13 C12A 1.474(5) . ?
C13 C12B 1.478(5) . ?
C14 C15 1.408(10) . ?
C14 H14 0.9500 . ?
C15 O4 1.244(8) . ?
C15 C16 1.537(12) . ?
C16 F4 1.219(8) . ?
C16 F5 1.306(10) . ?
C16 F6 1.407(11) . ?
C17 C18 1.311(11) . ?
C17 S3 1.677(9) . ?
C17 H17 0.9500 . ?
C18 C19 1.400(12) . ?
C18 H18 0.9500 . ?
C19 C20 1.306(10) . ?
C19 H19 0.9500 . ?
C20 C21 1.514(9) . ?
C20 S3 1.718(7) . ?
C21 O5 1.265(7) . ?
C21 C22 1.422(9) . ?
C22 C23 1.401(10) . ?
C22 H22 0.9500 . ?
C23 O6 1.283(8) . ?
C23 C24 1.524(10) . ?
C24 F8 1.295(9) . ?
C24 F7 1.322(10) . ?
C24 F9 1.364(8) . ?
S4A C25A 1.680(5) . ?
S4A C28A 1.706(5) . ?
C25A C26A 1.331(6) . ?
C25A H25A 0.9500 . ?
C26A C27A 1.403(6) . ?
C26A H26A 0.9500 . ?
C27A C28A 1.408(6) . ?
C27A H27A 0.9500 . ?
C28A C29 1.466(5) . ?
C27B C26B 1.392(6) . ?
C27B C28B 1.422(6) . ?
C27B H27B 0.9500 . ?
C26B C25B 1.330(6) . ?
C26B H26B 0.9500 . ?
C25B S4B 1.682(6) . ?
C25B H25B 0.9500 . ?
S4B C28B 1.713(6) . ?
C28B C29 1.491(6) . ?
C29 O7 1.295(7) . ?
C29 C30 1.486(10) . ?
C30 C31 1.404(11) . ?
C30 H30 0.9500 . ?
C31 O8 1.234(9) . ?
C31 C32 1.474(11) . ?
C32 F12 1.276(11) . ?
C32 F11 1.337(11) . ?
C32 F10 1.400(8) . ?
C33 N1 1.459(9) . ?
C33 H33A 0.9800 . ?
C33 H33B 0.9800 . ?
C33 H33C 0.9800 . ?
C34 N2 1.294(8) . ?
C34 N1 1.327(10) . ?
C34 H34 0.9500 . ?
C35 N2 1.295(9) . ?
C35 C36 1.413(12) . ?
C35 H35 0.9500 . ?
C36 N1 1.390(7) . ?
C36 H36 0.9500 . ?
C37 N2 1.469(12) . ?
C37 C38 1.470(12) . ?
C37 H37A 0.9900 . ?
C37 H37B 0.9900 . ?
C38 C39 1.550(15) . ?
C38 H38A 0.9900 . ?
C38 H38B 0.9900 . ?
C39 C40 1.492(13) . ?
C39 H39A 0.9900 . ?
C39 H39B 0.9900 . ?
C40 C41 1.499(7) . ?
C40 H40A 0.9900 . ?
C40 H40B 0.9900 . ?
C41 C42 1.487(7) . ?
C41 H41A 0.9900 . ?
C41 H41B 0.9900 . ?
C42 H42A 0.9800 . ?
C42 H42B 0.9800 . ?
C42 H42C 0.9800 . ?
O1 Sm1 2.404(4) . ?
O2 Sm1 2.402(4) . ?
O3 Sm1 2.388(4) . ?
O4 Sm1 2.386(5) . ?
O5 Sm1 2.402(4) . ?
O6 Sm1 2.380(4) . ?
O7 Sm1 2.442(4) . ?
O8 Sm1 2.373(4) . ?
C12A C11A 1.404(6) . ?
C12A S2A 1.688(5) . ?
C11A C10A 1.406(6) . ?
C11A H11A 0.9500 . ?
S2A C9A 1.685(5) . ?
C9A C10A 1.344(6) . ?
C9A H9A 0.9500 . ?
C10A H10A 0.9500 . ?
C12B C11B 1.402(6) . ?
C12B S2B 1.692(6) . ?
C11B C10B 1.406(7) . ?
C11B H11B 0.9500 . ?
S2B C9B 1.690(6) . ?
C9B C10B 1.336(7) . ?
C9B H9B 0.9500 . ?
C10B H10B 0.9500 . ?
